data_7061158
loop_
_publ_author_name
'Guo, Liping'
'Guo, Changjia'
'Peng, Shuqi'
'Song, Renyuan'

_publ_section_title
;
 Synthesis, structure, and coordination chemistry of a neutral
 pyrrolyl-functionalized amidinate ligand
;
_journal_issue 5
_journal_name_full 'New Journal of Chemistry'
_journal_page_first 2465
_journal_page_last 2471
_journal_paper_doi 10.1039/D1NJ05548H
_journal_volume 46
_journal_year 2022
_chemical_formula_moiety 'C43 H58 Cl2 N3 O3 Yb, C4 H8 O1'
_chemical_formula_sum 'C47 H66 Cl2 N3 O4 Yb'
_chemical_formula_weight 980.96
_space_group_crystal_system triclinic
_space_group_IT_number 2
_space_group_name_Hall '-P 1'
_space_group_name_H-M_alt 'P -1'
_atom_sites_solution_hydrogens geom
_audit_creation_date 2021-12-11
_audit_creation_method
;
Olex2 1.5
(compiled 2021.12.09 svn.r5202d8cf for OlexSys, GUI svn.r6439)
;
_audit_update_record
;
2021-12-15 deposited with the CCDC.	2021-12-20 downloaded from the CCDC.
;
_cell_angle_alpha 93.34(9)
_cell_angle_beta 95.90(4)
_cell_angle_gamma 111.100(10)
_cell_formula_units_Z 2
_cell_length_a 11.400(10)
_cell_length_b 13.189(12)
_cell_length_c 17.09(5)
_cell_measurement_reflns_used 9956
_cell_measurement_temperature 298.15
_cell_measurement_theta_max 27.392
_cell_measurement_theta_min 2.325
_cell_volume 2372(8)
_computing_cell_refinement 'SAINT V8.38A (Bruker, 2018)'
_computing_data_collection 'Bruker SMART APEX II diffractrometer'
_computing_data_reduction 'SAINT V8.38A (Bruker, 2018)'
_computing_molecular_graphics 'Olex2 1.5 (Dolomanov et al., 2009)'
_computing_publication_material 'Olex2 1.5 (Dolomanov et al., 2009)'
_computing_structure_refinement 'SHELXL 2018/3 (Sheldrick, 2015)'
_computing_structure_solution 'SHELXT 2014/5 (Sheldrick, 2014)'
_diffrn_ambient_temperature 298.15
_diffrn_detector 'CCD area detector'
_diffrn_measured_fraction_theta_full 0.998
_diffrn_measured_fraction_theta_max 0.978
_diffrn_measurement_device 'three-circle diffractometer'
_diffrn_measurement_device_type 'Bruker SMART APEX II 298K'
_diffrn_measurement_method '\f and \w scans'
_diffrn_radiation_monochromator graphite
_diffrn_radiation_probe x-ray
_diffrn_radiation_type MoK\a
_diffrn_radiation_wavelength 0.71073
_diffrn_reflns_av_R_equivalents 0.0395
_diffrn_reflns_av_unetI/netI 0.0485
_diffrn_reflns_Laue_measured_fraction_full 0.998
_diffrn_reflns_Laue_measured_fraction_max 0.978
_diffrn_reflns_limit_h_max 14
_diffrn_reflns_limit_h_min -14
_diffrn_reflns_limit_k_max 16
_diffrn_reflns_limit_k_min -16
_diffrn_reflns_limit_l_max 21
_diffrn_reflns_limit_l_min -21
_diffrn_reflns_number 27740
_diffrn_reflns_point_group_measured_fraction_full 0.998
_diffrn_reflns_point_group_measured_fraction_max 0.978
_diffrn_reflns_theta_full 25.242
_diffrn_reflns_theta_max 27.549
_diffrn_reflns_theta_min 1.204
_diffrn_source 'sealed X-ray tube'
_diffrn_source_current 30.0
_diffrn_source_power 1.5
_diffrn_source_target Mo
_diffrn_source_voltage 50.0
_exptl_absorpt_coefficient_mu 2.127
_exptl_absorpt_correction_T_max 0.7456
_exptl_absorpt_correction_T_min 0.2059
_exptl_absorpt_correction_type multi-scan
_exptl_absorpt_process_details
;
SADABS-2016/2 (Bruker,2016/2) was used for absorption correction.
wR2(int) was 0.1378 before and 0.0512 after correction.
The Ratio of minimum to maximum transmission is 0.2762.
The \l/2 correction factor is Not present.
;
_exptl_crystal_colour 'clear light colourless'
_exptl_crystal_colour_lustre clear
_exptl_crystal_colour_modifier light
_exptl_crystal_colour_primary colourless
_exptl_crystal_density_diffrn 1.374
_exptl_crystal_description block
_exptl_crystal_F_000 1010
_exptl_crystal_size_max 0.22
_exptl_crystal_size_mid 0.21
_exptl_crystal_size_min 0.2
_refine_diff_density_max 0.625
_refine_diff_density_min -1.187
_refine_diff_density_rms 0.106
_refine_ls_extinction_method none
_refine_ls_goodness_of_fit_ref 1.047
_refine_ls_hydrogen_treatment constr
_refine_ls_matrix_type full
_refine_ls_number_parameters 637
_refine_ls_number_reflns 10701
_refine_ls_number_restraints 566
_refine_ls_restrained_S_all 1.055
_refine_ls_R_factor_all 0.0451
_refine_ls_R_factor_gt 0.0350
_refine_ls_shift/su_max 0.003
_refine_ls_shift/su_mean 0.000
_refine_ls_structure_factor_coef Fsqd
_refine_ls_weighting_details 'w=1/[\s^2^(Fo^2^)+(0.0454P)^2^+0.1057P] where P=(Fo^2^+2Fc^2^)/3'
_refine_ls_weighting_scheme calc
_refine_ls_wR_factor_gt 0.0830
_refine_ls_wR_factor_ref 0.0878
_reflns_Friedel_coverage 0.000
_reflns_number_gt 9101
_reflns_number_total 10701
_reflns_threshold_expression 'I > 2\s(I)'
_cod_data_source_file d1nj05548h2.cif
_cod_data_source_block complex5
_cod_depositor_comments 'Adding full bibliography for 7061153--7061161.cif.'
_cod_database_code 7061158
_shelx_shelxl_version_number 2018/3
_shelx_space_group_comment
;
The symmetry employed for this shelxl refinement is uniquely defined
by the following loop, which should always be used as a source of
symmetry information in preference to the above space-group names.
They are only intended as comments.
;
_shelx_estimated_absorpt_t_max 0.676
_shelx_estimated_absorpt_t_min 0.652
_olex2_refinement_description
;
1. Fixed Uiso
 At 1.2 times of:
  All C(H) groups, All C(H,H) groups
 At 1.5 times of:
  All C(H,H,H) groups
2. Restrained distances
 C35-C34 = C34-C33 = C42-C41 = C43-C42
 1.54 with sigma of 0.01
 C1A-O1A = O1A-C4A
 1.43 with sigma of 0.01
 C2A-C1A = C3A-C2A = C4A-C3A
 1.54 with sigma of 0.01
 C2B-C1B = C3B-C2B = C4B-C3B
 1.54 with sigma of 0.01
 O1B-C4B = O1B-C1B
 1.43 with sigma of 0.01
 C35-C34 = C35A-C34A = C34A-C33A = C34-C33 = C33A-C32A = C33-C32
 1.54 with sigma of 0.01
 C37-C36 = C37A-C36A = C39A-C38A = C39-C38 = C38-C37 = C38A-C37A
 1.54 with sigma of 0.01
 O1-C32 = O1-C32A = O1-C35 = O1-C35A
 1.43 with sigma of 0.01
 O2-C36 = O2-C36A = O2-C39 = O2-C39A
 1.43 with sigma of 0.01
 C1A-C4A
 2.336 with sigma of 0.02
 C4A-C2A = C3A-C1A
 2.515 with sigma of 0.02
 C3B-C1B = C2B-C4B
 2.515 with sigma of 0.02
 C4B-C1B
 2.336 with sigma of 0.02
 C35-C32 = C35A-C32A
 2.336 with sigma of 0.02
 C39A-C36A = C39-C36
 2.336 with sigma of 0.02
 C39A-C37A \\sim C36A-C38A \\sim C39-C37 \\sim C36-C38
 with sigma of 0.02
 C32-C34 \\sim C35-C33 \\sim C32A-C34A \\sim C35A-C33A
 with sigma of 0.02
3. Uiso/Uaniso restraints and constraints
O1B \\sim C3B \\sim C2B \\sim C4B \\sim C1B \\sim O1A \\sim C1A \\sim C4A \\sim
C2A \\sim C3A: within 2A with sigma of 0.01 and sigma for terminal atoms of
0.02 within 2A
C32 \\sim C33 \\sim C34 \\sim C35 \\sim C32A \\sim C33A \\sim C34A \\sim C35A:
within 2A with sigma of 0.01 and sigma for terminal atoms of 0.02 within 2A
C36 \\sim C37 \\sim C38 \\sim C39 \\sim C37A \\sim C38A \\sim C39A \\sim C36A:
within 2A with sigma of 0.01 and sigma for terminal atoms of 0.02 within 2A
4. Rigid body (RIGU) restrains
 C4B, C3B, C2B, C1B, O1B
 with sigma for 1-2 distances of 0.001 and sigma for 1-3 distances of 0.002
 C3A, O1A, C1A, C4A, C2A
 with sigma for 1-2 distances of 0.001 and sigma for 1-3 distances of 0.002
 C35, C34, C33, O1, C32
 with sigma for 1-2 distances of 0.001 and sigma for 1-3 distances of 0.002
 C35A, C34A, C33A, O1, C32A
 with sigma for 1-2 distances of 0.001 and sigma for 1-3 distances of 0.002
 C38A, C39A, O2, C37A, C36A
 with sigma for 1-2 distances of 0.001 and sigma for 1-3 distances of 0.002
 C38, C39, O2, C37, C36
 with sigma for 1-2 distances of 0.001 and sigma for 1-3 distances of 0.002
5. Others
 Sof(C3B)=Sof(H3BA)=Sof(H3BB)=Sof(C2B)=Sof(H2BA)=Sof(H2BB)=Sof(C1B)=Sof(H1BA)=
 Sof(H1BB)=Sof(O1B)=Sof(C4B)=Sof(H4BA)=Sof(H4BB)=1-FVAR(1)
 Sof(O1A)=Sof(C1A)=Sof(H1AA)=Sof(H1AB)=Sof(C2A)=Sof(H2AA)=Sof(H2AB)=Sof(C3A)=
 Sof(H3AA)=Sof(H3AB)=Sof(C4A)=Sof(H4AA)=Sof(H4AB)=FVAR(1)
 Sof(C32A)=Sof(H32C)=Sof(H32D)=Sof(C33A)=Sof(H33C)=Sof(H33D)=Sof(C34A)=
 Sof(H34C)=Sof(H34D)=Sof(C35A)=Sof(H35C)=Sof(H35D)=1-FVAR(2)
 Sof(C32)=Sof(H32A)=Sof(H32B)=Sof(C33)=Sof(H33A)=Sof(H33B)=Sof(C34)=Sof(H34A)=
 Sof(H34B)=Sof(C35)=Sof(H35A)=Sof(H35B)=FVAR(2)
 Sof(C36A)=Sof(H36C)=Sof(H36D)=Sof(C37A)=Sof(H37C)=Sof(H37D)=Sof(C38A)=
 Sof(H38C)=Sof(H38D)=Sof(C39A)=Sof(H39C)=Sof(H39D)=1-FVAR(3)
 Sof(C36)=Sof(H36A)=Sof(H36B)=Sof(C37)=Sof(H37A)=Sof(H37B)=Sof(C38)=Sof(H38A)=
 Sof(H38B)=Sof(C39)=Sof(H39A)=Sof(H39B)=FVAR(3)
 Fixed X: C2B(0.155901)
 Fixed Y: C2B(0.80989)
 Fixed Z: C2B(0.61007)
6.a Ternary CH refined with riding coordinates:
 C26(H26), C29(H29)
6.b Secondary CH2 refined with riding coordinates:
 C32(H32A,H32B), C33(H33A,H33B), C34(H34A,H34B), C35(H35A,H35B), C36(H36A,
 H36B), C37(H37A,H37B), C38(H38A,H38B), C39(H39A,H39B), C40(H40A,H40B),
 C41(H41A,H41B), C42(H42A,H42B), C43(H43A,H43B), C1A(H1AA,H1AB), C2A(H2AA,H2AB),
  C3A(H3AA,H3AB), C4A(H4AA,H4AB), C3B(H3BA,H3BB), C2B(H2BA,H2BB), C1B(H1BA,
 H1BB), C4B(H4BA,H4BB), C32A(H32C,H32D), C33A(H33C,H33D), C34A(H34C,H34D),
 C35A(H35C,H35D), C36A(H36C,H36D), C37A(H37C,H37D), C38A(H38C,H38D), C39A(H39C,
 H39D)
6.c Aromatic/amide H refined with riding coordinates:
 C2(H2), C3(H3), C8(H8), C9(H9), C10(H10), C11(H11), C15(H15), C16(H16),
 C17(H17), C18(H18), C19(H19), C22(H22), C23(H23), C24(H24)
6.d Idealised Me refined as rotating group:
 C5(H5A,H5B,H5C), C6(H6A,H6B,H6C), C27(H27A,H27B,H27C), C28(H28A,H28B,H28C),
 C30(H30A,H30B,H30C), C31(H31A,H31B,H31C)
;
_olex2_submission_special_instructions 'No special instructions were received'

loop_
_space_group_symop_operation_xyz
'x, y, z'
'-x, -y, -z'

loop_
_atom_site_label
_atom_site_type_symbol
_atom_site_fract_x
_atom_site_fract_y
_atom_site_fract_z
_atom_site_U_iso_or_equiv
_atom_site_adp_type
_atom_site_occupancy
_atom_site_site_symmetry_order
_atom_site_calc_flag
_atom_site_refinement_flags_posn
_atom_site_refinement_flags_adp
_atom_site_refinement_flags_occupancy
_atom_site_disorder_assembly
_atom_site_disorder_group
Yb1 Yb 0.40948(2) 0.44448(2) 0.76704(2) 0.03677(6) Uani 1 1 d . . . . .
Cl1 Cl 0.56194(9) 0.47507(8) 0.89436(5) 0.0532(2) Uani 1 1 d . . . . .
Cl2 Cl 0.28070(11) 0.45349(9) 0.63727(6) 0.0618(3) Uani 1 1 d . . . . .
O1 O 0.5822(3) 0.4837(2) 0.69115(17) 0.0648(7) Uani 1 1 d D . . . .
O2 O 0.5132(3) 0.6491(2) 0.77350(17) 0.0635(7) Uani 1 1 d D . . . .
O3 O 0.2788(3) 0.5231(2) 0.83029(15) 0.0537(6) Uani 1 1 d . . . . .
N1 N 0.0150(3) 0.1011(3) 0.79025(19) 0.0540(8) Uani 1 1 d . . . . .
N2 N 0.2693(2) 0.2870(2) 0.81468(15) 0.0351(6) Uani 1 1 d . . . . .
N3 N 0.4044(3) 0.2631(2) 0.73688(15) 0.0363(6) Uani 1 1 d . . . . .
C1 C -0.0182(4) 0.1222(4) 0.7140(2) 0.0612(11) Uani 1 1 d . . . . .
C2 C -0.0753(5) 0.0248(5) 0.6689(3) 0.0861(17) Uani 1 1 d . . . . .
H2 H -0.105488 0.015096 0.615242 0.103 Uiso 1 1 calc R U . . .
C3 C -0.0807(5) -0.0591(5) 0.7177(4) 0.0916(18) Uani 1 1 d . . . . .
H3 H -0.115237 -0.133702 0.701732 0.110 Uiso 1 1 calc R U . . .
C4 C -0.0265(4) -0.0120(4) 0.7925(3) 0.0729(13) Uani 1 1 d . . . . .
C5 C 0.0054(5) 0.2341(4) 0.6924(3) 0.0746(13) Uani 1 1 d . . . . .
H5A H -0.041848 0.266374 0.721962 0.112 Uiso 1 1 calc R U . . .
H5B H -0.020834 0.231349 0.636869 0.112 Uiso 1 1 calc R U . . .
H5C H 0.094294 0.277410 0.704449 0.112 Uiso 1 1 calc R U . . .
C6 C -0.0090(5) -0.0658(4) 0.8651(4) 0.0951(18) Uani 1 1 d . . . . .
H6A H 0.074412 -0.027129 0.893028 0.143 Uiso 1 1 calc R U . . .
H6B H -0.019052 -0.140029 0.850234 0.143 Uiso 1 1 calc R U . . .
H6C H -0.071229 -0.064630 0.898633 0.143 Uiso 1 1 calc R U . . .
C7 C 0.0611(3) 0.1784(3) 0.8590(2) 0.0451(8) Uani 1 1 d . . . . .
C8 C -0.0195(4) 0.1682(4) 0.9173(3) 0.0601(11) Uani 1 1 d . . . . .
H8 H -0.100019 0.113874 0.908737 0.072 Uiso 1 1 calc R U . . .
C9 C 0.0174(4) 0.2367(4) 0.9872(3) 0.0668(12) Uani 1 1 d . . . . .
H9 H -0.038223 0.228988 1.024536 0.080 Uiso 1 1 calc R U . . .
C10 C 0.1373(4) 0.3164(4) 1.0009(2) 0.0584(10) Uani 1 1 d . . . . .
H10 H 0.163588 0.362290 1.047902 0.070 Uiso 1 1 calc R U . . .
C11 C 0.2186(4) 0.3278(3) 0.9441(2) 0.0456(8) Uani 1 1 d . . . . .
H11 H 0.299454 0.381568 0.954294 0.055 Uiso 1 1 calc R U . . .
C12 C 0.1835(3) 0.2609(3) 0.87149(19) 0.0389(7) Uani 1 1 d . . . . .
C13 C 0.3269(3) 0.2209(3) 0.78992(18) 0.0348(7) Uani 1 1 d . . . . .
C14 C 0.3164(3) 0.1169(3) 0.8265(2) 0.0406(8) Uani 1 1 d . . . . .
C15 C 0.3396(4) 0.1213(3) 0.9084(2) 0.0485(9) Uani 1 1 d . . . . .
H15 H 0.357897 0.186763 0.939420 0.058 Uiso 1 1 calc R U . . .
C16 C 0.3357(4) 0.0278(4) 0.9441(3) 0.0646(11) Uani 1 1 d . . . . .
H16 H 0.351486 0.031151 0.998874 0.078 Uiso 1 1 calc R U . . .
C17 C 0.3083(5) -0.0693(4) 0.8983(3) 0.0734(13) Uani 1 1 d . . . . .
H17 H 0.306499 -0.131420 0.922057 0.088 Uiso 1 1 calc R U . . .
C18 C 0.2837(5) -0.0743(3) 0.8175(3) 0.0703(12) Uani 1 1 d . . . . .
H18 H 0.263677 -0.140348 0.786772 0.084 Uiso 1 1 calc R U . . .
C19 C 0.2887(4) 0.0190(3) 0.7810(2) 0.0538(10) Uani 1 1 d . . . . .
H19 H 0.273246 0.015162 0.726222 0.065 Uiso 1 1 calc R U . . .
C20 C 0.4734(3) 0.2065(3) 0.6989(2) 0.0413(8) Uani 1 1 d . . . . .
C21 C 0.5792(4) 0.1900(3) 0.7391(2) 0.0475(8) Uani 1 1 d . . . . .
C22 C 0.6420(4) 0.1365(3) 0.6965(3) 0.0667(12) Uani 1 1 d . . . . .
H22 H 0.711301 0.124755 0.722207 0.080 Uiso 1 1 calc R U . . .
C23 C 0.6035(5) 0.1005(4) 0.6170(3) 0.0800(15) Uani 1 1 d . . . . .
H23 H 0.645889 0.064156 0.589975 0.096 Uiso 1 1 calc R U . . .
C24 C 0.5024(5) 0.1187(4) 0.5782(3) 0.0717(13) Uani 1 1 d . . . . .
H24 H 0.478071 0.095404 0.524539 0.086 Uiso 1 1 calc R U . . .
C25 C 0.4356(4) 0.1713(3) 0.6172(2) 0.0508(9) Uani 1 1 d . . . . .
C26 C 0.6299(4) 0.2285(3) 0.8256(2) 0.0554(10) Uani 1 1 d . . . . .
H26 H 0.573611 0.260276 0.848112 0.067 Uiso 1 1 calc R U . . .
C27 C 0.7649(4) 0.3166(4) 0.8361(3) 0.0830(15) Uani 1 1 d . . . . .
H27A H 0.820202 0.288493 0.811163 0.124 Uiso 1 1 calc R U . . .
H27B H 0.795563 0.336026 0.891410 0.124 Uiso 1 1 calc R U . . .
H27C H 0.762817 0.380118 0.812111 0.124 Uiso 1 1 calc R U . . .
C28 C 0.6311(4) 0.1315(4) 0.8719(3) 0.0749(13) Uani 1 1 d . . . . .
H28A H 0.548142 0.075049 0.863443 0.112 Uiso 1 1 calc R U . . .
H28B H 0.654378 0.155900 0.927315 0.112 Uiso 1 1 calc R U . . .
H28C H 0.691374 0.103374 0.853701 0.112 Uiso 1 1 calc R U . . .
C29 C 0.3225(5) 0.1891(4) 0.5714(2) 0.0642(12) Uani 1 1 d . . . . .
H29 H 0.311477 0.251270 0.599660 0.077 Uiso 1 1 calc R U . . .
C30 C 0.3413(6) 0.2163(5) 0.4865(3) 0.0999(19) Uani 1 1 d . . . . .
H30A H 0.424025 0.271048 0.486260 0.150 Uiso 1 1 calc R U . . .
H30B H 0.277928 0.243371 0.465745 0.150 Uiso 1 1 calc R U . . .
H30C H 0.333626 0.151615 0.454215 0.150 Uiso 1 1 calc R U . . .
C31 C 0.2008(5) 0.0911(5) 0.5694(3) 0.1010(19) Uani 1 1 d . . . . .
H31A H 0.212576 0.026695 0.548641 0.151 Uiso 1 1 calc R U . . .
H31B H 0.133849 0.101836 0.536360 0.151 Uiso 1 1 calc R U . . .
H31C H 0.178951 0.082510 0.622079 0.151 Uiso 1 1 calc R U . . .
C32 C 0.7006(12) 0.4778(19) 0.7167(7) 0.094(3) Uani 0.364(10) 1 d D U P A 1
H32A H 0.690593 0.421162 0.752061 0.113 Uiso 0.364(10) 1 calc R U P A 1
H32B H 0.757366 0.546900 0.744830 0.113 Uiso 0.364(10) 1 calc R U P A 1
C33 C 0.7537(15) 0.4518(19) 0.6443(8) 0.105(3) Uani 0.364(10) 1 d D U P A 1
H33A H 0.766767 0.383229 0.646456 0.126 Uiso 0.364(10) 1 calc R U P A 1
H33B H 0.833808 0.509300 0.639247 0.126 Uiso 0.364(10) 1 calc R U P A 1
C34 C 0.6534(18) 0.4439(17) 0.5759(7) 0.115(3) Uani 0.364(10) 1 d D U P A 1
H34A H 0.598670 0.368497 0.559782 0.138 Uiso 0.364(10) 1 calc R U P A 1
H34B H 0.692041 0.476156 0.530853 0.138 Uiso 0.364(10) 1 calc R U P A 1
C35 C 0.5789(17) 0.5091(18) 0.6102(6) 0.104(3) Uani 0.364(10) 1 d D U P A 1
H35A H 0.620391 0.586784 0.606878 0.124 Uiso 0.364(10) 1 calc R U P A 1
H35B H 0.492658 0.484404 0.583608 0.124 Uiso 0.364(10) 1 calc R U P A 1
C36 C 0.6268(16) 0.7300(11) 0.8143(16) 0.084(3) Uani 0.41(3) 1 d D U P B 1
H36A H 0.699850 0.729382 0.790062 0.100 Uiso 0.41(3) 1 calc R U P B 1
H36B H 0.638557 0.716784 0.869283 0.100 Uiso 0.41(3) 1 calc R U P B 1
C37 C 0.610(2) 0.8400(12) 0.8080(15) 0.083(3) Uani 0.41(3) 1 d D U P B 1
H37A H 0.564631 0.855093 0.849190 0.100 Uiso 0.41(3) 1 calc R U P B 1
H37B H 0.691570 0.899681 0.810599 0.100 Uiso 0.41(3) 1 calc R U P B 1
C38 C 0.533(2) 0.8208(13) 0.7260(13) 0.084(3) Uani 0.41(3) 1 d D U P B 1
H38A H 0.484476 0.868035 0.721787 0.100 Uiso 0.41(3) 1 calc R U P B 1
H38B H 0.586739 0.832300 0.684451 0.100 Uiso 0.41(3) 1 calc R U P B 1
C39 C 0.4459(19) 0.7012(12) 0.7226(11) 0.077(3) Uani 0.41(3) 1 d D U P B 1
H39A H 0.366421 0.695365 0.741387 0.093 Uiso 0.41(3) 1 calc R U P B 1
H39B H 0.427636 0.666688 0.668775 0.093 Uiso 0.41(3) 1 calc R U P B 1
C40 C 0.3196(5) 0.6003(4) 0.9016(3) 0.0720(13) Uani 1 1 d . . . . .
H40A H 0.371235 0.672549 0.889486 0.086 Uiso 1 1 calc R U . . .
H40B H 0.368799 0.576921 0.941277 0.086 Uiso 1 1 calc R U . . .
C41 C 0.2011(6) 0.6018(5) 0.9307(3) 0.0980(19) Uani 1 1 d D . . . .
H41A H 0.214256 0.673060 0.956958 0.118 Uiso 1 1 calc R U . . .
H41B H 0.171840 0.547120 0.967165 0.118 Uiso 1 1 calc R U . . .
C42 C 0.1068(6) 0.5756(6) 0.8552(4) 0.115(2) Uani 1 1 d D . . . .
H42A H 0.020890 0.536399 0.865673 0.138 Uiso 1 1 calc R U . . .
H42B H 0.110159 0.641717 0.831842 0.138 Uiso 1 1 calc R U . . .
C43 C 0.1500(5) 0.5065(5) 0.8032(3) 0.0926(17) Uani 1 1 d D . . . .
H43A H 0.097102 0.430201 0.803689 0.111 Uiso 1 1 calc R U . . .
H43B H 0.142844 0.525207 0.749292 0.111 Uiso 1 1 calc R U . . .
O1A O 0.1959(12) 0.7451(12) 0.6411(6) 0.186(3) Uani 0.609(6) 1 d D U P C 1
C1A C 0.2540(12) 0.7586(15) 0.5709(7) 0.187(4) Uani 0.609(6) 1 d D U P C 1
H1AA H 0.316732 0.724821 0.570687 0.224 Uiso 0.609(6) 1 calc R U P C 1
H1AB H 0.292246 0.834929 0.562105 0.224 Uiso 0.609(6) 1 calc R U P C 1
C2A C 0.1356(15) 0.6970(16) 0.5112(8) 0.185(4) Uani 0.609(6) 1 d D U P C 1
H2AA H 0.109173 0.618545 0.512304 0.222 Uiso 0.609(6) 1 calc R U P C 1
H2AB H 0.149414 0.715141 0.457809 0.222 Uiso 0.609(6) 1 calc R U P C 1
C3A C 0.0350(15) 0.7421(17) 0.5435(7) 0.182(4) Uani 0.609(6) 1 d D U P C 1
H3AA H 0.043155 0.812147 0.524984 0.218 Uiso 0.609(6) 1 calc R U P C 1
H3AB H -0.051254 0.690817 0.528209 0.218 Uiso 0.609(6) 1 calc R U P C 1
C4A C 0.0729(13) 0.7526(17) 0.6309(7) 0.188(4) Uani 0.609(6) 1 d D U P C 1
H4AA H 0.076590 0.822209 0.655126 0.225 Uiso 0.609(6) 1 calc R U P C 1
H4AB H 0.012740 0.694384 0.654748 0.225 Uiso 0.609(6) 1 calc R U P C 1
C3B C 0.135(3) 0.7783(16) 0.5204(5) 0.187(4) Uani 0.391(6) 1 d D U P C 2
H3BA H 0.214641 0.786753 0.500461 0.224 Uiso 0.391(6) 1 calc R U P C 2
H3BB H 0.095259 0.821614 0.492166 0.224 Uiso 0.391(6) 1 calc R U P C 2
C2B C 0.155901 0.809890 0.610070 0.185(4) Uani 0.391(6) 1 d D U P C 2
H2BA H 0.108563 0.854984 0.623809 0.222 Uiso 0.391(6) 1 calc R U P C 2
H2BB H 0.245092 0.849305 0.628988 0.222 Uiso 0.391(6) 1 calc R U P C 2
C1B C 0.105(2) 0.6978(10) 0.6458(9) 0.176(4) Uani 0.391(6) 1 d D U P C 2
H1BA H 0.159817 0.695587 0.692712 0.211 Uiso 0.391(6) 1 calc R U P C 2
H1BB H 0.018950 0.678849 0.657235 0.211 Uiso 0.391(6) 1 calc R U P C 2
O1B O 0.1142(18) 0.6324(15) 0.5795(9) 0.186(3) Uani 0.391(6) 1 d D U P C 2
C4B C 0.046(2) 0.6557(14) 0.5134(10) 0.185(4) Uani 0.391(6) 1 d D U P C 2
H4BA H -0.040693 0.645955 0.521224 0.222 Uiso 0.391(6) 1 calc R U P C 2
H4BB H 0.046402 0.615235 0.464312 0.222 Uiso 0.391(6) 1 calc R U P C 2
C32A C 0.7148(6) 0.5547(10) 0.7209(5) 0.097(3) Uani 0.636(10) 1 d D U P A 2
H32C H 0.737764 0.541367 0.774556 0.116 Uiso 0.636(10) 1 calc R U P A 2
H32D H 0.725816 0.631069 0.720604 0.116 Uiso 0.636(10) 1 calc R U P A 2
C33A C 0.7954(8) 0.5257(12) 0.6658(5) 0.114(3) Uani 0.636(10) 1 d D U P A 2
H33C H 0.869401 0.589138 0.659824 0.137 Uiso 0.636(10) 1 calc R U P A 2
H33D H 0.823014 0.468964 0.684791 0.137 Uiso 0.636(10) 1 calc R U P A 2
C34A C 0.7093(9) 0.4862(12) 0.5901(5) 0.121(3) Uani 0.636(10) 1 d D U P A 2
H34C H 0.718810 0.422008 0.565341 0.145 Uiso 0.636(10) 1 calc R U P A 2
H34D H 0.729091 0.542429 0.554077 0.145 Uiso 0.636(10) 1 calc R U P A 2
C35A C 0.5749(8) 0.4584(10) 0.6091(4) 0.100(3) Uani 0.636(10) 1 d D U P A 2
H35C H 0.534239 0.500739 0.580143 0.120 Uiso 0.636(10) 1 calc R U P A 2
H35D H 0.525570 0.381457 0.594184 0.120 Uiso 0.636(10) 1 calc R U P A 2
C36A C 0.6091(13) 0.7192(9) 0.8383(9) 0.078(3) Uani 0.59(3) 1 d D U P B 2
H36C H 0.691772 0.716401 0.832934 0.094 Uiso 0.59(3) 1 calc R U P B 2
H36D H 0.585967 0.696001 0.889236 0.094 Uiso 0.59(3) 1 calc R U P B 2
C37A C 0.6105(16) 0.8330(9) 0.8306(9) 0.082(2) Uani 0.59(3) 1 d D U P B 2
H37C H 0.695268 0.887086 0.845936 0.098 Uiso 0.59(3) 1 calc R U P B 2
H37D H 0.553343 0.848721 0.863456 0.098 Uiso 0.59(3) 1 calc R U P B 2
C38A C 0.5664(18) 0.8325(8) 0.7435(9) 0.086(2) Uani 0.59(3) 1 d D U P B 2
H38C H 0.514756 0.876699 0.736744 0.104 Uiso 0.59(3) 1 calc R U P B 2
H38D H 0.638354 0.860672 0.714557 0.104 Uiso 0.59(3) 1 calc R U P B 2
C39A C 0.490(2) 0.7143(8) 0.7150(7) 0.091(3) Uani 0.59(3) 1 d D U P B 2
H39C H 0.399976 0.702529 0.706704 0.109 Uiso 0.59(3) 1 calc R U P B 2
H39D H 0.513844 0.694627 0.665229 0.109 Uiso 0.59(3) 1 calc R U P B 2

loop_
_atom_site_aniso_label
_atom_site_aniso_U_11
_atom_site_aniso_U_22
_atom_site_aniso_U_33
_atom_site_aniso_U_23
_atom_site_aniso_U_13
_atom_site_aniso_U_12
Yb1 0.04010(9) 0.03536(9) 0.03266(8) 0.00243(5) 0.00152(6) 0.01235(6)
Cl1 0.0526(6) 0.0559(5) 0.0431(5) -0.0041(4) -0.0097(4) 0.0162(4)
Cl2 0.0759(7) 0.0664(6) 0.0412(5) 0.0083(4) -0.0079(5) 0.0279(6)
O1 0.0668(17) 0.0577(17) 0.0663(16) 0.0110(13) 0.0287(14) 0.0126(14)
O2 0.0690(18) 0.0425(14) 0.0747(18) 0.0059(12) 0.0076(14) 0.0159(13)
O3 0.0582(17) 0.0521(15) 0.0538(15) -0.0022(12) 0.0062(13) 0.0254(13)
N1 0.0342(17) 0.060(2) 0.0557(19) 0.0079(15) -0.0020(14) 0.0045(15)
N2 0.0329(14) 0.0387(14) 0.0352(14) 0.0043(11) 0.0052(11) 0.0145(12)
N3 0.0372(15) 0.0371(14) 0.0347(14) 0.0025(11) 0.0081(12) 0.0131(12)
C1 0.038(2) 0.080(3) 0.052(2) 0.006(2) 0.0021(18) 0.008(2)
C2 0.055(3) 0.099(4) 0.069(3) -0.019(3) -0.004(2) -0.006(3)
C3 0.057(3) 0.074(4) 0.116(5) -0.021(3) 0.002(3) 0.000(3)
C4 0.045(3) 0.061(3) 0.094(4) 0.008(3) -0.002(2) 0.000(2)
C5 0.063(3) 0.095(4) 0.054(3) 0.015(2) -0.008(2) 0.019(3)
C6 0.068(3) 0.070(3) 0.126(5) 0.031(3) -0.004(3) 0.001(3)
C7 0.0323(18) 0.056(2) 0.0445(19) 0.0120(16) -0.0004(15) 0.0142(16)
C8 0.030(2) 0.085(3) 0.067(3) 0.025(2) 0.0111(18) 0.019(2)
C9 0.056(3) 0.108(4) 0.052(2) 0.024(2) 0.023(2) 0.043(3)
C10 0.061(3) 0.082(3) 0.041(2) 0.0113(19) 0.0131(18) 0.034(2)
C11 0.042(2) 0.058(2) 0.0401(18) 0.0048(16) 0.0036(15) 0.0222(17)
C12 0.0330(17) 0.0470(19) 0.0398(17) 0.0081(14) 0.0040(14) 0.0182(15)
C13 0.0304(17) 0.0343(16) 0.0319(15) -0.0009(12) -0.0042(13) 0.0056(13)
C14 0.0361(18) 0.0429(19) 0.0417(18) 0.0071(14) 0.0046(14) 0.0130(15)
C15 0.053(2) 0.052(2) 0.0436(19) 0.0083(16) 0.0024(17) 0.0235(18)
C16 0.079(3) 0.071(3) 0.051(2) 0.019(2) 0.005(2) 0.035(2)
C17 0.087(4) 0.058(3) 0.082(3) 0.028(2) 0.013(3) 0.031(3)
C18 0.084(3) 0.040(2) 0.082(3) 0.006(2) 0.009(3) 0.017(2)
C19 0.064(3) 0.043(2) 0.053(2) 0.0059(17) 0.0077(19) 0.0184(19)
C20 0.045(2) 0.0339(17) 0.0422(18) -0.0007(14) 0.0127(15) 0.0097(15)
C21 0.043(2) 0.0418(19) 0.057(2) -0.0013(16) 0.0086(17) 0.0151(16)
C22 0.057(3) 0.061(3) 0.087(3) -0.009(2) 0.014(2) 0.028(2)
C23 0.082(4) 0.078(3) 0.085(3) -0.021(3) 0.026(3) 0.037(3)
C24 0.085(3) 0.071(3) 0.060(3) -0.017(2) 0.014(2) 0.032(3)
C25 0.060(2) 0.044(2) 0.046(2) -0.0047(16) 0.0112(18) 0.0165(18)
C26 0.043(2) 0.060(2) 0.064(2) 0.0016(19) 0.0007(18) 0.0231(19)
C27 0.059(3) 0.077(3) 0.093(4) -0.011(3) 0.003(3) 0.007(3)
C28 0.059(3) 0.082(3) 0.086(3) 0.021(3) 0.000(2) 0.029(3)
C29 0.090(3) 0.067(3) 0.041(2) -0.0050(18) 0.005(2) 0.037(3)
C30 0.135(5) 0.103(4) 0.050(3) 0.012(3) 0.004(3) 0.031(4)
C31 0.067(4) 0.142(6) 0.087(4) 0.029(4) -0.001(3) 0.030(4)
C32 0.074(4) 0.129(7) 0.085(4) 0.016(5) 0.032(4) 0.039(4)
C33 0.080(5) 0.140(7) 0.093(5) 0.007(5) 0.040(4) 0.032(5)
C34 0.082(5) 0.153(7) 0.090(4) 0.002(5) 0.033(4) 0.014(5)
C35 0.081(5) 0.152(8) 0.067(3) 0.024(4) 0.028(4) 0.023(5)
C36 0.073(4) 0.049(3) 0.112(6) 0.017(4) -0.007(4) 0.007(3)
C37 0.085(4) 0.047(3) 0.101(5) 0.009(4) -0.005(4) 0.008(3)
C38 0.091(5) 0.044(3) 0.101(5) 0.007(4) -0.007(4) 0.012(4)
C39 0.085(5) 0.043(3) 0.093(5) 0.011(3) -0.005(4) 0.016(3)
C40 0.096(4) 0.061(3) 0.060(3) -0.007(2) 0.009(2) 0.033(3)
C41 0.130(5) 0.081(4) 0.100(4) -0.004(3) 0.049(4) 0.051(4)
C42 0.092(5) 0.119(5) 0.149(6) -0.016(5) 0.023(4) 0.061(4)
C43 0.071(4) 0.122(5) 0.092(4) -0.017(3) -0.006(3) 0.053(3)
O1A 0.230(9) 0.258(8) 0.113(4) 0.017(5) 0.008(5) 0.145(7)
C1A 0.219(9) 0.260(9) 0.118(5) 0.022(6) 0.009(5) 0.135(7)
C2A 0.225(9) 0.250(9) 0.119(5) 0.011(6) 0.007(5) 0.140(7)
C3A 0.215(9) 0.249(9) 0.120(5) 0.017(6) 0.009(6) 0.136(7)
C4A 0.220(9) 0.257(9) 0.120(5) 0.013(6) 0.014(5) 0.133(7)
C3B 0.228(9) 0.248(9) 0.116(5) 0.023(6) 0.003(6) 0.131(8)
C2B 0.230(9) 0.246(9) 0.116(5) 0.022(5) 0.010(6) 0.135(8)
C1B 0.215(10) 0.249(9) 0.113(5) 0.027(5) 0.008(6) 0.145(8)
O1B 0.230(9) 0.247(8) 0.119(5) 0.019(5) 0.006(6) 0.138(7)
C4B 0.222(9) 0.247(9) 0.122(5) 0.018(6) 0.004(6) 0.133(8)
C32A 0.061(3) 0.122(6) 0.092(4) 0.009(4) 0.029(3) 0.011(3)
C33A 0.078(4) 0.153(6) 0.100(4) 0.005(5) 0.038(3) 0.022(4)
C34A 0.082(4) 0.168(7) 0.095(4) 0.000(4) 0.041(3) 0.018(4)
C35A 0.085(4) 0.130(7) 0.071(2) -0.006(3) 0.039(3) 0.018(5)
C36A 0.073(4) 0.045(3) 0.100(5) 0.006(3) -0.008(4) 0.007(3)
C37A 0.083(4) 0.047(3) 0.100(4) 0.006(3) -0.004(4) 0.010(3)
C38A 0.091(5) 0.048(3) 0.102(4) 0.010(3) -0.009(4) 0.009(3)
C39A 0.109(6) 0.045(3) 0.095(4) 0.017(2) -0.014(4) 0.006(4)

loop_
_atom_type_symbol
_atom_type_description
_atom_type_scat_dispersion_real
_atom_type_scat_dispersion_imag
_atom_type_scat_source
C C 0.0033 0.0016 'International Tables Vol C Tables 4.2.6.8 and 6.1.1.4'
H H 0.0000 0.0000 'International Tables Vol C Tables 4.2.6.8 and 6.1.1.4'
Cl Cl 0.1484 0.1585 'International Tables Vol C Tables 4.2.6.8 and 6.1.1.4'
N N 0.0061 0.0033 'International Tables Vol C Tables 4.2.6.8 and 6.1.1.4'
O O 0.0106 0.0060 'International Tables Vol C Tables 4.2.6.8 and 6.1.1.4'
Yb Yb -0.3850 5.5486 'International Tables Vol C Tables 4.2.6.8 and 6.1.1.4'

loop_
_geom_angle_atom_site_label_1
_geom_angle_atom_site_label_2
_geom_angle_atom_site_label_3
_geom_angle
_geom_angle_site_symmetry_1
_geom_angle_site_symmetry_3
_geom_angle_publ_flag
Cl1 Yb1 Cl2 168.77(4) . . ?
O1 Yb1 Cl1 90.4(2) . . ?
O1 Yb1 Cl2 84.72(19) . . ?
O1 Yb1 O2 72.72(11) . . ?
O1 Yb1 O3 143.79(11) . . ?
O1 Yb1 N3 80.38(11) . . ?
O2 Yb1 Cl1 82.00(11) . . ?
O2 Yb1 Cl2 86.89(11) . . ?
O3 Yb1 Cl1 92.51(17) . . ?
O3 Yb1 Cl2 85.57(18) . . ?
O3 Yb1 O2 71.99(12) . . ?
N2 Yb1 Cl1 88.66(15) . . ?
N2 Yb1 Cl2 101.87(14) . . ?
N2 Yb1 O1 136.04(11) . . ?
N2 Yb1 O2 150.06(11) . . ?
N2 Yb1 O3 80.13(13) . . ?
N2 Yb1 N3 55.77(12) . . ?
N3 Yb1 Cl1 92.44(11) . . ?
N3 Yb1 Cl2 96.69(13) . . ?
N3 Yb1 O2 152.43(11) . . ?
N3 Yb1 O3 135.45(10) . . ?
C32 O1 Yb1 125.0(6) . . ?
C32 O1 C35 109.2(8) . . ?
C35 O1 Yb1 125.6(7) . . ?
C32A O1 Yb1 124.7(4) . . ?
C35A O1 Yb1 127.0(4) . . ?
C35A O1 C32A 107.7(5) . . ?
C36 O2 Yb1 135.5(7) . . ?
C36 O2 C39 109.5(8) . . ?
C39 O2 Yb1 115.0(7) . . ?
C36A O2 Yb1 124.9(6) . . ?
C39A O2 Yb1 125.2(5) . . ?
C39A O2 C36A 109.8(6) . . ?
C40 O3 Yb1 125.7(3) . . ?
C43 O3 Yb1 126.2(3) . . ?
C43 O3 C40 108.0(3) . . ?
C1 N1 C4 108.5(4) . . ?
C1 N1 C7 126.6(4) . . ?
C4 N1 C7 123.9(4) . . ?
C12 N2 Yb1 138.6(2) . . ?
C13 N2 Yb1 94.9(2) . . ?
C13 N2 C12 123.4(3) . . ?
C13 N3 Yb1 93.8(2) . . ?
C13 N3 C20 123.6(3) . . ?
C20 N3 Yb1 140.6(2) . . ?
N1 C1 C5 122.4(4) . . ?
C2 C1 N1 107.9(5) . . ?
C2 C1 C5 129.7(5) . . ?
C1 C2 H2 126.0 . . ?
C1 C2 C3 108.1(5) . . ?
C3 C2 H2 126.0 . . ?
C2 C3 H3 125.8 . . ?
C4 C3 C2 108.3(5) . . ?
C4 C3 H3 125.8 . . ?
N1 C4 C6 124.0(4) . . ?
C3 C4 N1 107.1(5) . . ?
C3 C4 C6 128.9(5) . . ?
C1 C5 H5A 109.5 . . ?
C1 C5 H5B 109.5 . . ?
C1 C5 H5C 109.5 . . ?
H5A C5 H5B 109.5 . . ?
H5A C5 H5C 109.5 . . ?
H5B C5 H5C 109.5 . . ?
C4 C6 H6A 109.5 . . ?
C4 C6 H6B 109.5 . . ?
C4 C6 H6C 109.5 . . ?
H6A C6 H6B 109.5 . . ?
H6A C6 H6C 109.5 . . ?
H6B C6 H6C 109.5 . . ?
C8 C7 N1 117.3(4) . . ?
C8 C7 C12 119.4(4) . . ?
C12 C7 N1 123.3(3) . . ?
C7 C8 H8 119.0 . . ?
C9 C8 C7 122.0(4) . . ?
C9 C8 H8 119.0 . . ?
C8 C9 H9 120.3 . . ?
C10 C9 C8 119.4(4) . . ?
C10 C9 H9 120.3 . . ?
C9 C10 H10 120.2 . . ?
C9 C10 C11 119.6(4) . . ?
C11 C10 H10 120.2 . . ?
C10 C11 H11 118.7 . . ?
C10 C11 C12 122.6(4) . . ?
C12 C11 H11 118.7 . . ?
C7 C12 N2 125.1(3) . . ?
C11 C12 N2 117.7(3) . . ?
C11 C12 C7 117.0(3) . . ?
N2 C13 C14 122.6(3) . . ?
N3 C13 N2 112.8(3) . . ?
N3 C13 C14 124.3(3) . . ?
C15 C14 C13 118.6(3) . . ?
C19 C14 C13 122.1(3) . . ?
C19 C14 C15 119.3(4) . . ?
C14 C15 H15 119.9 . . ?
C14 C15 C16 120.2(4) . . ?
C16 C15 H15 119.9 . . ?
C15 C16 H16 120.0 . . ?
C17 C16 C15 120.0(4) . . ?
C17 C16 H16 120.0 . . ?
C16 C17 H17 120.0 . . ?
C18 C17 C16 119.9(4) . . ?
C18 C17 H17 120.0 . . ?
C17 C18 H18 119.7 . . ?
C17 C18 C19 120.5(4) . . ?
C19 C18 H18 119.7 . . ?
C14 C19 C18 119.9(4) . . ?
C14 C19 H19 120.0 . . ?
C18 C19 H19 120.0 . . ?
C21 C20 N3 122.6(3) . . ?
C25 C20 N3 117.3(3) . . ?
C25 C20 C21 120.1(3) . . ?
C20 C21 C26 123.9(3) . . ?
C22 C21 C20 118.3(4) . . ?
C22 C21 C26 117.8(4) . . ?
C21 C22 H22 119.3 . . ?
C23 C22 C21 121.5(4) . . ?
C23 C22 H22 119.3 . . ?
C22 C23 H23 120.1 . . ?
C24 C23 C22 119.8(4) . . ?
C24 C23 H23 120.1 . . ?
C23 C24 H24 119.2 . . ?
C23 C24 C25 121.5(4) . . ?
C25 C24 H24 119.2 . . ?
C20 C25 C29 121.6(3) . . ?
C24 C25 C20 118.8(4) . . ?
C24 C25 C29 119.7(4) . . ?
C21 C26 H26 108.3 . . ?
C21 C26 C27 111.8(4) . . ?
C21 C26 C28 110.7(4) . . ?
C27 C26 H26 108.3 . . ?
C27 C26 C28 109.3(4) . . ?
C28 C26 H26 108.3 . . ?
C26 C27 H27A 109.5 . . ?
C26 C27 H27B 109.5 . . ?
C26 C27 H27C 109.5 . . ?
H27A C27 H27B 109.5 . . ?
H27A C27 H27C 109.5 . . ?
H27B C27 H27C 109.5 . . ?
C26 C28 H28A 109.5 . . ?
C26 C28 H28B 109.5 . . ?
C26 C28 H28C 109.5 . . ?
H28A C28 H28B 109.5 . . ?
H28A C28 H28C 109.5 . . ?
H28B C28 H28C 109.5 . . ?
C25 C29 H29 107.5 . . ?
C30 C29 C25 113.9(4) . . ?
C30 C29 H29 107.5 . . ?
C31 C29 C25 111.5(4) . . ?
C31 C29 H29 107.5 . . ?
C31 C29 C30 108.8(4) . . ?
C29 C30 H30A 109.5 . . ?
C29 C30 H30B 109.5 . . ?
C29 C30 H30C 109.5 . . ?
H30A C30 H30B 109.5 . . ?
H30A C30 H30C 109.5 . . ?
H30B C30 H30C 109.5 . . ?
C29 C31 H31A 109.5 . . ?
C29 C31 H31B 109.5 . . ?
C29 C31 H31C 109.5 . . ?
H31A C31 H31B 109.5 . . ?
H31A C31 H31C 109.5 . . ?
H31B C31 H31C 109.5 . . ?
O1 C32 H32A 110.2 . . ?
O1 C32 H32B 110.2 . . ?
O1 C32 C33 107.4(7) . . ?
H32A C32 H32B 108.5 . . ?
C33 C32 H32A 110.2 . . ?
C33 C32 H32B 110.2 . . ?
C32 C33 H33A 110.9 . . ?
C32 C33 H33B 110.9 . . ?
C32 C33 C34 104.3(7) . . ?
H33A C33 H33B 108.9 . . ?
C34 C33 H33A 110.9 . . ?
C34 C33 H33B 110.9 . . ?
C33 C34 H34A 111.0 . . ?
C33 C34 H34B 111.0 . . ?
C33 C34 C35 103.6(7) . . ?
H34A C34 H34B 109.0 . . ?
C35 C34 H34A 111.1 . . ?
C35 C34 H34B 111.0 . . ?
O1 C35 C34 101.4(8) . . ?
O1 C35 H35A 111.5 . . ?
O1 C35 H35B 111.5 . . ?
C34 C35 H35A 111.5 . . ?
C34 C35 H35B 111.5 . . ?
H35A C35 H35B 109.3 . . ?
O2 C36 H36A 110.5 . . ?
O2 C36 H36B 110.5 . . ?
O2 C36 C37 106.0(9) . . ?
H36A C36 H36B 108.7 . . ?
C37 C36 H36A 110.5 . . ?
C37 C36 H36B 110.5 . . ?
C36 C37 H37A 111.5 . . ?
C36 C37 H37B 111.5 . . ?
H37A C37 H37B 109.3 . . ?
C38 C37 C36 101.6(8) . . ?
C38 C37 H37A 111.4 . . ?
C38 C37 H37B 111.5 . . ?
C37 C38 H38A 111.4 . . ?
C37 C38 H38B 111.4 . . ?
H38A C38 H38B 109.2 . . ?
C39 C38 C37 102.0(8) . . ?
C39 C38 H38A 111.4 . . ?
C39 C38 H38B 111.4 . . ?
O2 C39 C38 106.6(8) . . ?
O2 C39 H39A 110.4 . . ?
O2 C39 H39B 110.4 . . ?
C38 C39 H39A 110.4 . . ?
C38 C39 H39B 110.4 . . ?
H39A C39 H39B 108.6 . . ?
O3 C40 H40A 110.5 . . ?
O3 C40 H40B 110.5 . . ?
O3 C40 C41 106.1(4) . . ?
H40A C40 H40B 108.7 . . ?
C41 C40 H40A 110.5 . . ?
C41 C40 H40B 110.5 . . ?
C40 C41 H41A 111.1 . . ?
C40 C41 H41B 111.1 . . ?
C40 C41 C42 103.4(4) . . ?
H41A C41 H41B 109.0 . . ?
C42 C41 H41A 111.1 . . ?
C42 C41 H41B 111.1 . . ?
C41 C42 H42A 111.1 . . ?
C41 C42 H42B 111.1 . . ?
H42A C42 H42B 109.0 . . ?
C43 C42 C41 103.4(5) . . ?
C43 C42 H42A 111.1 . . ?
C43 C42 H42B 111.1 . . ?
O3 C43 C42 109.4(4) . . ?
O3 C43 H43A 109.8 . . ?
O3 C43 H43B 109.8 . . ?
C42 C43 H43A 109.8 . . ?
C42 C43 H43B 109.8 . . ?
H43A C43 H43B 108.2 . . ?
C1A O1A C4A 112.8(9) . . ?
O1A C1A H1AA 112.1 . . ?
O1A C1A H1AB 112.1 . . ?
O1A C1A C2A 98.5(10) . . ?
H1AA C1A H1AB 109.7 . . ?
C2A C1A H1AA 112.1 . . ?
C2A C1A H1AB 112.1 . . ?
C1A C2A H2AA 111.6 . . ?
C1A C2A H2AB 111.6 . . ?
C1A C2A C3A 101.1(9) . . ?
H2AA C2A H2AB 109.4 . . ?
C3A C2A H2AA 111.6 . . ?
C3A C2A H2AB 111.6 . . ?
C2A C3A H3AA 111.5 . . ?
C2A C3A H3AB 111.5 . . ?
H3AA C3A H3AB 109.3 . . ?
C4A C3A C2A 101.4(8) . . ?
C4A C3A H3AA 111.5 . . ?
C4A C3A H3AB 111.5 . . ?
O1A C4A C3A 105.7(9) . . ?
O1A C4A H4AA 110.6 . . ?
O1A C4A H4AB 110.6 . . ?
C3A C4A H4AA 110.6 . . ?
C3A C4A H4AB 110.6 . . ?
H4AA C4A H4AB 108.7 . . ?
H3BA C3B H3BB 109.3 . . ?
C2B C3B H3BA 111.4 . . ?
C2B C3B H3BB 111.4 . . ?
C2B C3B C4B 101.9(9) . . ?
C4B C3B H3BA 111.4 . . ?
C4B C3B H3BB 111.4 . . ?
C3B C2B H2BA 110.9 . . ?
C3B C2B H2BB 110.9 . . ?
C3B C2B C1B 104.2(8) . . ?
H2BA C2B H2BB 108.9 . . ?
C1B C2B H2BA 110.9 . . ?
C1B C2B H2BB 110.9 . . ?
C2B C1B H1BA 112.4 . . ?
C2B C1B H1BB 112.4 . . ?
H1BA C1B H1BB 110.0 . . ?
O1B C1B C2B 96.7(11) . . ?
O1B C1B H1BA 112.4 . . ?
O1B C1B H1BB 112.4 . . ?
C4B O1B C1B 106.3(12) . . ?
C3B C4B H4BA 113.0 . . ?
C3B C4B H4BB 113.0 . . ?
O1B C4B C3B 93.6(15) . . ?
O1B C4B H4BA 113.0 . . ?
O1B C4B H4BB 113.0 . . ?
H4BA C4B H4BB 110.4 . . ?
O1 C32A H32C 110.6 . . ?
O1 C32A H32D 110.6 . . ?
O1 C32A C33A 105.9(6) . . ?
H32C C32A H32D 108.7 . . ?
C33A C32A H32C 110.6 . . ?
C33A C32A H32D 110.6 . . ?
C32A C33A H33C 111.1 . . ?
C32A C33A H33D 111.1 . . ?
H33C C33A H33D 109.0 . . ?
C34A C33A C32A 103.5(6) . . ?
C34A C33A H33C 111.1 . . ?
C34A C33A H33D 111.1 . . ?
C33A C34A H34C 110.2 . . ?
C33A C34A H34D 110.2 . . ?
C33A C34A C35A 107.4(6) . . ?
H34C C34A H34D 108.5 . . ?
C35A C34A H34C 110.2 . . ?
C35A C34A H34D 110.2 . . ?
O1 C35A C34A 107.4(6) . . ?
O1 C35A H35C 110.2 . . ?
O1 C35A H35D 110.2 . . ?
C34A C35A H35C 110.2 . . ?
C34A C35A H35D 110.2 . . ?
H35C C35A H35D 108.5 . . ?
O2 C36A H36C 110.7 . . ?
O2 C36A H36D 110.7 . . ?
O2 C36A C37A 105.3(6) . . ?
H36C C36A H36D 108.8 . . ?
C37A C36A H36C 110.7 . . ?
C37A C36A H36D 110.7 . . ?
C36A C37A H37C 110.9 . . ?
C36A C37A H37D 110.9 . . ?
C36A C37A C38A 104.5(6) . . ?
H37C C37A H37D 108.9 . . ?
C38A C37A H37C 110.9 . . ?
C38A C37A H37D 110.9 . . ?
C37A C38A H38C 110.7 . . ?
C37A C38A H38D 110.7 . . ?
H38C C38A H38D 108.8 . . ?
C39A C38A C37A 105.1(6) . . ?
C39A C38A H38C 110.7 . . ?
C39A C38A H38D 110.7 . . ?
O2 C39A C38A 108.1(6) . . ?
O2 C39A H39C 110.1 . . ?
O2 C39A H39D 110.1 . . ?
C38A C39A H39C 110.1 . . ?
C38A C39A H39D 110.1 . . ?
H39C C39A H39D 108.4 . . ?

loop_
_geom_bond_atom_site_label_1
_geom_bond_atom_site_label_2
_geom_bond_distance
_geom_bond_site_symmetry_2
_geom_bond_publ_flag
Yb1 Cl1 2.556(6) . ?
Yb1 Cl2 2.564(6) . ?
Yb1 O1 2.387(4) . ?
Yb1 O2 2.516(3) . ?
Yb1 O3 2.403(3) . ?
Yb1 N2 2.367(3) . ?
Yb1 N3 2.397(3) . ?
O1 C32 1.405(8) . ?
O1 C35 1.441(10) . ?
O1 C32A 1.479(7) . ?
O1 C35A 1.409(8) . ?
O2 C36 1.427(9) . ?
O2 C39 1.460(8) . ?
O2 C36A 1.476(8) . ?
O2 C39A 1.423(8) . ?
O3 C40 1.462(6) . ?
O3 C43 1.427(5) . ?
N1 C1 1.391(6) . ?
N1 C4 1.397(6) . ?
N1 C7 1.429(6) . ?
N2 C12 1.417(5) . ?
N2 C13 1.341(4) . ?
N3 C13 1.334(5) . ?
N3 C20 1.438(4) . ?
C1 C2 1.359(7) . ?
C1 C5 1.478(7) . ?
C2 H2 0.9300 . ?
C2 C3 1.412(8) . ?
C3 H3 0.9300 . ?
C3 C4 1.367(8) . ?
C4 C6 1.495(8) . ?
C5 H5A 0.9600 . ?
C5 H5B 0.9600 . ?
C5 H5C 0.9600 . ?
C6 H6A 0.9600 . ?
C6 H6B 0.9600 . ?
C6 H6C 0.9600 . ?
C7 C8 1.403(6) . ?
C7 C12 1.413(5) . ?
C8 H8 0.9300 . ?
C8 C9 1.384(7) . ?
C9 H9 0.9300 . ?
C9 C10 1.378(6) . ?
C10 H10 0.9300 . ?
C10 C11 1.387(6) . ?
C11 H11 0.9300 . ?
C11 C12 1.412(6) . ?
C13 C14 1.512(5) . ?
C14 C15 1.391(6) . ?
C14 C19 1.381(5) . ?
C15 H15 0.9300 . ?
C15 C16 1.395(6) . ?
C16 H16 0.9300 . ?
C16 C17 1.377(7) . ?
C17 H17 0.9300 . ?
C17 C18 1.373(8) . ?
C18 H18 0.9300 . ?
C18 C19 1.397(6) . ?
C19 H19 0.9300 . ?
C20 C21 1.418(5) . ?
C20 C25 1.416(6) . ?
C21 C22 1.397(5) . ?
C21 C26 1.518(7) . ?
C22 H22 0.9300 . ?
C22 C23 1.384(7) . ?
C23 H23 0.9300 . ?
C23 C24 1.373(7) . ?
C24 H24 0.9300 . ?
C24 C25 1.392(6) . ?
C25 C29 1.537(6) . ?
C26 H26 0.9800 . ?
C26 C27 1.543(6) . ?
C26 C28 1.546(6) . ?
C27 H27A 0.9600 . ?
C27 H27B 0.9600 . ?
C27 H27C 0.9600 . ?
C28 H28A 0.9600 . ?
C28 H28B 0.9600 . ?
C28 H28C 0.9600 . ?
C29 H29 0.9800 . ?
C29 C30 1.533(8) . ?
C29 C31 1.514(7) . ?
C30 H30A 0.9600 . ?
C30 H30B 0.9600 . ?
C30 H30C 0.9600 . ?
C31 H31A 0.9600 . ?
C31 H31B 0.9600 . ?
C31 H31C 0.9600 . ?
C32 H32A 0.9700 . ?
C32 H32B 0.9700 . ?
C32 C33 1.507(10) . ?
C33 H33A 0.9700 . ?
C33 H33B 0.9700 . ?
C33 C34 1.519(7) . ?
C34 H34A 0.9700 . ?
C34 H34B 0.9700 . ?
C34 C35 1.540(7) . ?
C35 H35A 0.9700 . ?
C35 H35B 0.9700 . ?
C36 H36A 0.9700 . ?
C36 H36B 0.9700 . ?
C36 C37 1.536(9) . ?
C37 H37A 0.9700 . ?
C37 H37B 0.9700 . ?
C37 C38 1.534(10) . ?
C38 H38A 0.9700 . ?
C38 H38B 0.9700 . ?
C38 C39 1.524(9) . ?
C39 H39A 0.9700 . ?
C39 H39B 0.9700 . ?
C40 H40A 0.9700 . ?
C40 H40B 0.9700 . ?
C40 C41 1.493(7) . ?
C41 H41A 0.9700 . ?
C41 H41B 0.9700 . ?
C41 C42 1.528(7) . ?
C42 H42A 0.9700 . ?
C42 H42B 0.9700 . ?
C42 C43 1.478(6) . ?
C43 H43A 0.9700 . ?
C43 H43B 0.9700 . ?
O1A C1A 1.418(9) . ?
O1A C4A 1.434(9) . ?
C1A H1AA 0.9700 . ?
C1A H1AB 0.9700 . ?
C1A C2A 1.534(10) . ?
C2A H2AA 0.9700 . ?
C2A H2AB 0.9700 . ?
C2A C3A 1.599(9) . ?
C3A H3AA 0.9700 . ?
C3A H3AB 0.9700 . ?
C3A C4A 1.495(10) . ?
C4A H4AA 0.9700 . ?
C4A H4AB 0.9700 . ?
C3B H3BA 0.9700 . ?
C3B H3BB 0.9700 . ?
C3B C2B 1.536(10) . ?
C3B C4B 1.561(10) . ?
C2B H2BA 0.9700 . ?
C2B H2BB 0.9700 . ?
C2B C1B 1.566(10) . ?
C1B H1BA 0.9700 . ?
C1B H1BB 0.9700 . ?
C1B O1B 1.419(10) . ?
O1B C4B 1.419(10) . ?
C4B H4BA 0.9700 . ?
C4B H4BB 0.9700 . ?
C32A H32C 0.9700 . ?
C32A H32D 0.9700 . ?
C32A C33A 1.506(8) . ?
C33A H33C 0.9700 . ?
C33A H33D 0.9700 . ?
C33A C34A 1.483(9) . ?
C34A H34C 0.9700 . ?
C34A H34D 0.9700 . ?
C34A C35A 1.517(8) . ?
C35A H35C 0.9700 . ?
C35A H35D 0.9700 . ?
C36A H36C 0.9700 . ?
C36A H36D 0.9700 . ?
C36A C37A 1.509(8) . ?
C37A H37C 0.9700 . ?
C37A H37D 0.9700 . ?
C37A C38A 1.521(9) . ?
C38A H38C 0.9700 . ?
C38A H38D 0.9700 . ?
C38A C39A 1.508(8) . ?
C39A H39C 0.9700 . ?
C39A H39D 0.9700 . ?

loop_
_geom_torsion_atom_site_label_1
_geom_torsion_atom_site_label_2
_geom_torsion_atom_site_label_3
_geom_torsion_atom_site_label_4
_geom_torsion
_geom_torsion_site_symmetry_1
_geom_torsion_site_symmetry_2
_geom_torsion_site_symmetry_3
_geom_torsion_site_symmetry_4
_geom_torsion_publ_flag
Yb1 O1 C32 C33 151.8(10) . . . . ?
Yb1 O1 C35 C34 -138.7(10) . . . . ?
Yb1 O1 C32A C33A 160.9(6) . . . . ?
Yb1 O1 C35A C34A -172.9(7) . . . . ?
Yb1 O2 C36 C37 -164.5(10) . . . . ?
Yb1 O2 C39 C38 -171.9(12) . . . . ?
Yb1 O2 C36A C37A -161.9(7) . . . . ?
Yb1 O2 C39A C38A 177.5(8) . . . . ?
Yb1 O3 C40 C41 -164.7(3) . . . . ?
Yb1 O3 C43 C42 -175.7(4) . . . . ?
Yb1 N2 C12 C7 136.5(3) . . . . ?
Yb1 N2 C12 C11 -38.2(5) . . . . ?
Yb1 N2 C13 N3 -16.2(3) . . . . ?
Yb1 N2 C13 C14 156.7(3) . . . . ?
Yb1 N3 C13 N2 16.0(3) . . . . ?
Yb1 N3 C13 C14 -156.8(3) . . . . ?
Yb1 N3 C20 C21 86.0(5) . . . . ?
Yb1 N3 C20 C25 -90.9(4) . . . . ?
O1 C32 C33 C34 0(2) . . . . ?
O1 C32A C33A C34A 27.6(11) . . . . ?
O2 C36 C37 C38 -34.0(18) . . . . ?
O2 C36A C37A C38A -26.4(13) . . . . ?
O3 C40 C41 C42 -29.4(6) . . . . ?
N1 C1 C2 C3 1.3(6) . . . . ?
N1 C7 C8 C9 178.0(4) . . . . ?
N1 C7 C12 N2 8.6(5) . . . . ?
N1 C7 C12 C11 -176.7(3) . . . . ?
N2 C13 C14 C15 -49.9(5) . . . . ?
N2 C13 C14 C19 132.3(4) . . . . ?
N3 C13 C14 C15 122.2(4) . . . . ?
N3 C13 C14 C19 -55.6(5) . . . . ?
N3 C20 C21 C22 -178.3(3) . . . . ?
N3 C20 C21 C26 0.7(6) . . . . ?
N3 C20 C25 C24 178.4(4) . . . . ?
N3 C20 C25 C29 -2.2(5) . . . . ?
C1 N1 C4 C3 1.9(5) . . . . ?
C1 N1 C4 C6 -179.3(5) . . . . ?
C1 N1 C7 C8 110.6(4) . . . . ?
C1 N1 C7 C12 -71.3(5) . . . . ?
C1 C2 C3 C4 -0.1(6) . . . . ?
C2 C3 C4 N1 -1.1(6) . . . . ?
C2 C3 C4 C6 -179.9(5) . . . . ?
C4 N1 C1 C2 -2.0(5) . . . . ?
C4 N1 C1 C5 176.4(4) . . . . ?
C4 N1 C7 C8 -56.5(5) . . . . ?
C4 N1 C7 C12 121.5(4) . . . . ?
C5 C1 C2 C3 -177.0(5) . . . . ?
C7 N1 C1 C2 -170.8(4) . . . . ?
C7 N1 C1 C5 7.7(6) . . . . ?
C7 N1 C4 C3 171.1(4) . . . . ?
C7 N1 C4 C6 -10.1(7) . . . . ?
C7 C8 C9 C10 -1.0(7) . . . . ?
C8 C7 C12 N2 -173.4(3) . . . . ?
C8 C7 C12 C11 1.3(5) . . . . ?
C8 C9 C10 C11 0.8(6) . . . . ?
C9 C10 C11 C12 0.4(6) . . . . ?
C10 C11 C12 N2 173.7(3) . . . . ?
C10 C11 C12 C7 -1.5(5) . . . . ?
C12 N2 C13 N3 -179.4(3) . . . . ?
C12 N2 C13 C14 -6.5(5) . . . . ?
C12 C7 C8 C9 -0.1(6) . . . . ?
C13 N2 C12 C7 -69.4(4) . . . . ?
C13 N2 C12 C11 115.9(4) . . . . ?
C13 N3 C20 C21 -72.6(5) . . . . ?
C13 N3 C20 C25 110.4(4) . . . . ?
C13 C14 C15 C16 -177.5(4) . . . . ?
C13 C14 C19 C18 178.0(4) . . . . ?
C14 C15 C16 C17 -0.2(7) . . . . ?
C15 C14 C19 C18 0.2(6) . . . . ?
C15 C16 C17 C18 -0.6(7) . . . . ?
C16 C17 C18 C19 1.3(8) . . . . ?
C17 C18 C19 C14 -1.0(7) . . . . ?
C19 C14 C15 C16 0.4(6) . . . . ?
C20 N3 C13 N2 -177.4(3) . . . . ?
C20 N3 C13 C14 9.8(5) . . . . ?
C20 C21 C22 C23 0.3(6) . . . . ?
C20 C21 C26 C27 -115.0(4) . . . . ?
C20 C21 C26 C28 122.9(4) . . . . ?
C20 C25 C29 C30 143.2(4) . . . . ?
C20 C25 C29 C31 -93.2(5) . . . . ?
C21 C20 C25 C24 1.3(6) . . . . ?
C21 C20 C25 C29 -179.2(3) . . . . ?
C21 C22 C23 C24 0.9(8) . . . . ?
C22 C21 C26 C27 64.0(5) . . . . ?
C22 C21 C26 C28 -58.1(5) . . . . ?
C22 C23 C24 C25 -1.1(8) . . . . ?
C23 C24 C25 C20 -0.1(7) . . . . ?
C23 C24 C25 C29 -179.6(5) . . . . ?
C24 C25 C29 C30 -37.3(6) . . . . ?
C24 C25 C29 C31 86.3(5) . . . . ?
C25 C20 C21 C22 -1.5(6) . . . . ?
C25 C20 C21 C26 177.5(3) . . . . ?
C26 C21 C22 C23 -178.7(4) . . . . ?
C32 O1 C35 C34 37.0(17) . . . . ?
C32 C33 C34 C35 22(2) . . . . ?
C33 C34 C35 O1 -35.1(19) . . . . ?
C35 O1 C32 C33 -24.0(18) . . . . ?
C36 O2 C39 C38 6.8(18) . . . . ?
C36 C37 C38 C39 36.7(18) . . . . ?
C37 C38 C39 O2 -27.7(18) . . . . ?
C39 O2 C36 C37 17.3(18) . . . . ?
C40 O3 C43 C42 1.8(7) . . . . ?
C40 C41 C42 C43 29.8(7) . . . . ?
C41 C42 C43 O3 -20.0(7) . . . . ?
C43 O3 C40 C41 17.8(5) . . . . ?
O1A C1A C2A C3A 43.7(15) . . . . ?
C1A O1A C4A C3A 15(2) . . . . ?
C1A C2A C3A C4A -36.2(19) . . . . ?
C2A C3A C4A O1A 14(2) . . . . ?
C4A O1A C1A C2A -38.0(19) . . . . ?
C3B C2B C1B O1B 21(2) . . . . ?
C2B C3B C4B O1B -42(2) . . . . ?
C2B C1B O1B C4B -54(2) . . . . ?
C1B O1B C4B C3B 63(2) . . . . ?
C4B C3B C2B C1B 14(2) . . . . ?
C32A O1 C35A C34A 15.9(12) . . . . ?
C32A C33A C34A C35A -18.1(14) . . . . ?
C33A C34A C35A O1 1.8(14) . . . . ?
C35A O1 C32A C33A -27.6(10) . . . . ?
C36A O2 C39A C38A -3.2(15) . . . . ?
C36A C37A C38A C39A 24.4(14) . . . . ?
C37A C38A C39A O2 -13.5(15) . . . . ?
C39A O2 C36A C37A 18.8(13) . . . . ?
